data_7013142
loop_
_publ_author_name
'Clint A. Sharrad'
'Stefan R. L\"uthi'
'Lawrence R. Gahan'

_publ_section_title
;
 Embracing ligands. A synthetic strategy towards new
 nitrogen--thioether multidentate ligands and characterization of the
 cobalt(III) complexes
;
_journal_issue 19
_journal_name_full 'Dalton Trans.'
_journal_page_first 3693
_journal_page_last 3703
_journal_paper_doi 10.1039/b304914k
_journal_year 2003
_chemical_formula_sum 'C12 H27 Cl3 Co N3 O9 S2'
_chemical_formula_weight 586.77
_chemical_name_common (Co(dmatue)Cl)(ClO4)2.H2O
_space_group_IT_number 14
_symmetry_cell_setting monoclinic
_symmetry_space_group_name_Hall '-P 2yab'
_symmetry_space_group_name_H-M 'P 1 21/a 1'
_atom_sites_solution_hydrogens geom
_atom_sites_solution_primary direct
_atom_sites_solution_secondary difmap
_audit_creation_date 2003-07-25T10:48:10-00:00
_audit_creation_method 'WinGX routine CIF_UPDATE'
_cell_angle_alpha 90
_cell_angle_beta 96.18(2)
_cell_angle_gamma 90
_cell_formula_units_Z 4
_cell_length_a 14.079(4)
_cell_length_b 10.515(2)
_cell_length_c 15.043(2)
_cell_measurement_reflns_used 25
_cell_measurement_temperature 293(2)
_cell_volume 2214.0(8)
_computing_cell_refinement SET4
_computing_data_collection CAD4
_computing_data_reduction XTAL3.2
_computing_molecular_graphics 'ORTEP-3 for Windows (Farrugia, 1997)'
_computing_publication_material 'WinGX publication routines (Farrugia, 1999)'
_computing_structure_refinement 'SHELXL-97 (Sheldrick, 1997)'
_computing_structure_solution 'SIR-92 (Altomare et al., 1993)'
_diffrn_ambient_temperature 293(2)
_diffrn_measured_fraction_theta_full 0.936
_diffrn_measured_fraction_theta_max 0.936
_diffrn_measurement_device CAD4
_diffrn_measurement_method 'omega-2theta scans'
_diffrn_radiation_monochromator graphite
_diffrn_radiation_type MoK\a
_diffrn_radiation_wavelength 0.71073
_diffrn_reflns_av_R_equivalents 0.0257
_diffrn_reflns_av_unetI/netI 0.0256
_diffrn_reflns_limit_h_max 16
_diffrn_reflns_limit_h_min 0
_diffrn_reflns_limit_k_max 12
_diffrn_reflns_limit_k_min 0
_diffrn_reflns_limit_l_max 17
_diffrn_reflns_limit_l_min -17
_diffrn_reflns_number 3986
_diffrn_reflns_theta_full 24.97
_diffrn_reflns_theta_max 24.97
_diffrn_reflns_theta_min 2.37
_diffrn_standards_decay_% 'less than 5 %'
_exptl_absorpt_coefficient_mu 1.376
_exptl_absorpt_correction_type psiscans
_exptl_crystal_colour red
_exptl_crystal_density_diffrn 1.76
_exptl_crystal_density_method 'not measured'
_exptl_crystal_description prism
_exptl_crystal_F_000 1208
_exptl_crystal_size_max 0.5
_exptl_crystal_size_mid 0.2
_exptl_crystal_size_min 0.2
_refine_diff_density_max 0.609
_refine_diff_density_min -0.475
_refine_diff_density_rms 0.076
_refine_ls_extinction_method none
_refine_ls_goodness_of_fit_ref 1.033
_refine_ls_hydrogen_treatment constr
_refine_ls_matrix_type full
_refine_ls_number_parameters 271
_refine_ls_number_reflns 3639
_refine_ls_number_restraints 0
_refine_ls_restrained_S_all 1.033
_refine_ls_R_factor_all 0.0565
_refine_ls_R_factor_obs 0.0384
_refine_ls_shift/su_max 0
_refine_ls_shift/su_mean 0
_refine_ls_structure_factor_coef Fsqd
_refine_ls_weighting_details 'calc w=1/[\s^2^(Fo^2^)+(0.0555P)^2^+3.5386P] where P=(Fo^2^+2Fc^2^)/3'
_refine_ls_weighting_scheme calc
_refine_ls_wR_factor_all 0.1103
_refine_ls_wR_factor_obs 0.1000
_reflns_number_gt 2821
_reflns_number_total 3639
_reflns_threshold_expression >2sigma(I)
_cod_data_source_file b304914k.txt
_cod_data_source_block 1903cs30
_cod_original_sg_symbol_H-M P21/a
_cod_database_code 7013142

loop_
_symmetry_equiv_pos_as_xyz
'x, y, z'
'-x+1/2, y+1/2, -z'
'-x, -y, -z'
'x-1/2, -y-1/2, z'

loop_
_atom_site_label
_atom_site_type_symbol
_atom_site_fract_x
_atom_site_fract_y
_atom_site_fract_z
_atom_site_U_iso_or_equiv
_atom_site_adp_type
_atom_site_occupancy
_atom_site_symmetry_multiplicity
_atom_site_calc_flag
_atom_site_refinement_flags
_atom_site_disorder_assembly
_atom_site_disorder_group
Co1 Co 0.95397(3) 0.46643(5) 0.68000(3) 0.02817(16) Uani 1 1 d . . .
Cl3 Cl 0.64268(6) 0.37867(10) 0.53394(6) 0.0392(3) Uani 1 1 d . . .
S1 S 1.05305(7) 0.34521(11) 0.76864(7) 0.0402(3) Uani 1 1 d . . .
Cl1 Cl 1.08041(7) 0.53980(11) 0.61390(6) 0.0441(3) Uani 1 1 d . . .
S2 S 0.98183(7) 0.62560(11) 0.77775(7) 0.0412(3) Uani 1 1 d . . .
Cl2 Cl 0.71645(9) 0.39705(15) 0.98283(8) 0.0637(4) Uani 1 1 d . . .
N3 N 0.8683(2) 0.5813(3) 0.6047(2) 0.0353(8) Uani 1 1 d . . .
H3A H 0.9053 0.6323 0.5748 0.042 Uiso 1 1 calc R . .
H3B H 0.8337 0.5331 0.5637 0.042 Uiso 1 1 calc R . .
C11 C 0.7848(3) 0.6237(4) 0.7433(3) 0.0367(9) Uani 1 1 d . . .
N1 N 0.8439(2) 0.4050(3) 0.73175(19) 0.0275(7) Uani 1 1 d . . .
C1 C 0.8620(4) 0.0447(5) 0.7267(4) 0.0595(13) Uani 1 1 d . . .
H1A H 0.9052 -0.015 0.7043 0.089 Uiso 1 1 calc R . .
H1B H 0.7998 0.0354 0.6943 0.089 Uiso 1 1 calc R . .
H1C H 0.8581 0.0287 0.7891 0.089 Uiso 1 1 calc R . .
O5 O 0.5711(2) 0.3553(4) 0.4619(2) 0.0680(11) Uani 1 1 d . . .
C12 C 0.6926(3) 0.6876(5) 0.7667(3) 0.0572(13) Uani 1 1 d . . .
H12A H 0.6987 0.7782 0.7623 0.086 Uiso 1 1 calc R . .
H12B H 0.6816 0.6652 0.8266 0.086 Uiso 1 1 calc R . .
H12C H 0.6397 0.6592 0.7258 0.086 Uiso 1 1 calc R . .
N2 N 0.9429(2) 0.3264(3) 0.5921(2) 0.0355(8) Uani 1 1 d . . .
H2A H 0.9083 0.3558 0.5425 0.043 Uiso 1 1 calc R . .
H2B H 1.002 0.3107 0.5771 0.043 Uiso 1 1 calc R . .
O4 O 0.8024(3) 0.4496(5) 0.9563(3) 0.0985(16) Uani 1 1 d . . .
O6 O 0.6496(3) 0.2697(5) 0.5888(3) 0.0929(15) Uani 1 1 d . . .
O8 O 0.7332(2) 0.4016(4) 0.5027(2) 0.0674(11) Uani 1 1 d . . .
O3 O 0.6392(4) 0.4338(8) 0.9239(4) 0.159(3) Uani 1 1 d . . .
C2 C 0.8985(3) 0.1806(4) 0.7146(3) 0.0377(9) Uani 1 1 d . . .
C3 C 0.9012(3) 0.2027(4) 0.6143(3) 0.0402(10) Uani 1 1 d . . .
H3C H 0.938 0.135 0.5906 0.048 Uiso 1 1 calc R . .
H3D H 0.8365 0.1976 0.5848 0.048 Uiso 1 1 calc R . .
C4 C 0.8298(3) 0.2724(4) 0.7500(3) 0.0376(9) Uani 1 1 d . . .
H4A H 0.7656 0.2493 0.7253 0.045 Uiso 1 1 calc R . .
H4B H 0.8333 0.2614 0.8143 0.045 Uiso 1 1 calc R . .
C10 C 0.8007(3) 0.6638(4) 0.6475(3) 0.0416(10) Uani 1 1 d . . .
H10A H 0.7396 0.6632 0.6109 0.05 Uiso 1 1 calc R . .
H10B H 0.8245 0.7504 0.6489 0.05 Uiso 1 1 calc R . .
O7 O 0.6167(3) 0.4820(5) 0.5858(3) 0.0946(15) Uani 1 1 d . . .
C8 C 0.8670(3) 0.6658(5) 0.8122(3) 0.0451(11) Uani 1 1 d . . .
H8A H 0.8601 0.6254 0.8691 0.054 Uiso 1 1 calc R . .
H8B H 0.8635 0.7571 0.8206 0.054 Uiso 1 1 calc R . .
O1 O 0.7207(6) 0.2669(7) 0.9781(7) 0.208(4) Uani 1 1 d . . .
C6 C 1.0299(4) 0.4135(5) 0.8774(3) 0.0560(13) Uani 1 1 d . . .
H6A H 0.9645 0.3968 0.8887 0.067 Uiso 1 1 calc R . .
H6B H 1.0725 0.376 0.9253 0.067 Uiso 1 1 calc R . .
O2 O 0.7069(4) 0.4278(7) 1.0684(3) 0.134(2) Uani 1 1 d . . .
C9 C 0.7756(3) 0.4817(4) 0.7506(2) 0.0344(9) Uani 1 1 d . . .
H9 H 0.72 0.4475 0.769 0.041 Uiso 1 1 calc R . .
C5 C 0.9981(3) 0.1902(4) 0.7668(3) 0.0467(11) Uani 1 1 d . . .
H5A H 1.0399 0.1303 0.7412 0.056 Uiso 1 1 calc R . .
H5B H 0.9933 0.164 0.828 0.056 Uiso 1 1 calc R . .
C7 C 1.0467(4) 0.5516(6) 0.8730(3) 0.0610(14) Uani 1 1 d . . .
H7A H 1.1144 0.5666 0.8712 0.073 Uiso 1 1 calc R . .
H7B H 1.0283 0.5909 0.9269 0.073 Uiso 1 1 calc R . .
O9 O 0.4536(7) 0.3109(7) 1.0064(7) 0.220(5) Uani 1 1 d . . .

loop_
_atom_site_aniso_label
_atom_site_aniso_U_11
_atom_site_aniso_U_22
_atom_site_aniso_U_33
_atom_site_aniso_U_23
_atom_site_aniso_U_13
_atom_site_aniso_U_12
Co1 0.0237(3) 0.0366(3) 0.0246(3) 0.0010(2) 0.00456(18) -0.0004(2)
Cl3 0.0309(5) 0.0453(6) 0.0415(5) -0.0007(5) 0.0047(4) -0.0043(4)
S1 0.0287(5) 0.0548(7) 0.0360(5) 0.0049(5) -0.0010(4) 0.0057(4)
Cl1 0.0353(5) 0.0617(8) 0.0370(5) 0.0028(5) 0.0117(4) -0.0062(5)
S2 0.0361(5) 0.0495(7) 0.0386(5) -0.0086(5) 0.0067(4) -0.0101(5)
Cl2 0.0659(8) 0.0779(11) 0.0461(6) 0.0034(6) 0.0003(5) -0.0196(7)
N3 0.0344(17) 0.042(2) 0.0298(16) 0.0050(15) 0.0037(13) 0.0015(14)
C11 0.034(2) 0.035(3) 0.042(2) -0.0013(18) 0.0106(16) 0.0070(17)
N1 0.0273(15) 0.0297(19) 0.0258(15) 0.0009(13) 0.0044(11) 0.0001(13)
C1 0.075(3) 0.037(3) 0.068(3) 0.001(2) 0.014(3) -0.002(2)
O5 0.0390(18) 0.103(3) 0.059(2) -0.013(2) -0.0058(15) -0.0011(18)
C12 0.048(3) 0.059(4) 0.068(3) 0.004(3) 0.021(2) 0.021(2)
N2 0.0383(18) 0.040(2) 0.0289(16) -0.0007(15) 0.0073(13) 0.0056(15)
O4 0.073(3) 0.146(5) 0.074(3) 0.021(3) 0.001(2) -0.045(3)
O6 0.065(2) 0.094(3) 0.116(3) 0.055(3) -0.006(2) -0.013(2)
O8 0.0404(18) 0.100(3) 0.064(2) -0.009(2) 0.0159(15) -0.0203(19)
O3 0.080(3) 0.278(9) 0.111(4) 0.061(5) -0.030(3) -0.045(4)
C2 0.044(2) 0.031(2) 0.039(2) 0.0020(18) 0.0077(17) 0.0027(18)
C3 0.037(2) 0.043(3) 0.041(2) -0.0081(19) 0.0050(17) 0.0010(18)
C4 0.034(2) 0.044(3) 0.036(2) -0.0007(19) 0.0093(16) -0.0014(18)
C10 0.042(2) 0.036(3) 0.048(2) 0.007(2) 0.0099(18) 0.0059(18)
O7 0.075(3) 0.093(3) 0.117(4) -0.059(3) 0.022(2) -0.001(2)
C8 0.049(2) 0.043(3) 0.045(2) -0.010(2) 0.0111(19) 0.003(2)
O1 0.193(8) 0.086(5) 0.363(13) -0.044(6) 0.109(8) -0.041(5)
C6 0.062(3) 0.075(4) 0.029(2) 0.006(2) -0.0046(19) -0.007(3)
O2 0.137(5) 0.203(7) 0.069(3) -0.021(4) 0.041(3) -0.025(4)
C9 0.0320(19) 0.038(3) 0.0333(19) 0.0023(17) 0.0056(15) -0.0017(17)
C5 0.050(3) 0.040(3) 0.049(2) 0.005(2) 0.001(2) 0.015(2)
C7 0.062(3) 0.078(4) 0.039(2) -0.008(2) -0.011(2) 0.009(3)
O9 0.279(10) 0.115(6) 0.298(11) 0.050(7) 0.185(9) 0.047(6)

loop_
_atom_type_symbol
_atom_type_description
_atom_type_scat_dispersion_real
_atom_type_scat_dispersion_imag
_atom_type_scat_source
C C 0.0033 0.0016 'International Tables Vol C Tables 4.2.6.8 and 6.1.1.4'
H H 0 0 'International Tables Vol C Tables 4.2.6.8 and 6.1.1.4'
N N 0.0061 0.0033 'International Tables Vol C Tables 4.2.6.8 and 6.1.1.4'
O O 0.0106 0.006 'International Tables Vol C Tables 4.2.6.8 and 6.1.1.4'
S S 0.1246 0.1234 'International Tables Vol C Tables 4.2.6.8 and 6.1.1.4'
Cl Cl 0.1484 0.1585 'International Tables Vol C Tables 4.2.6.8 and 6.1.1.4'
Co Co 0.3494 0.9721 'International Tables Vol C Tables 4.2.6.8 and 6.1.1.4'

loop_
_geom_angle_atom_site_label_1
_geom_angle_atom_site_label_2
_geom_angle_atom_site_label_3
_geom_angle
_geom_angle_site_symmetry_1
_geom_angle_site_symmetry_3
_geom_angle_publ_flag
N1 Co1 N2 90.67(13) . . ?
N1 Co1 N3 88.22(13) . . ?
N2 Co1 N3 94.16(14) . . ?
N1 Co1 S1 92.60(10) . . ?
N2 Co1 S1 88.48(10) . . ?
N3 Co1 S1 177.23(11) . . ?
N1 Co1 S2 94.45(10) . . ?
N2 Co1 S2 174.34(10) . . ?
N3 Co1 S2 88.42(11) . . ?
S1 Co1 S2 88.88(5) . . ?
N1 Co1 Cl1 177.83(9) . . ?
N2 Co1 Cl1 88.22(10) . . ?
N3 Co1 Cl1 90.00(10) . . ?
S1 Co1 Cl1 89.23(5) . . ?
S2 Co1 Cl1 86.75(4) . . ?
O7 Cl3 O6 108.0(3) . . ?
O7 Cl3 O5 110.6(3) . . ?
O6 Cl3 O5 107.8(3) . . ?
O7 Cl3 O8 110.3(3) . . ?
O6 Cl3 O8 108.8(3) . . ?
O5 Cl3 O8 111.3(2) . . ?
C5 S1 C6 104.4(2) . . ?
C5 S1 Co1 105.56(14) . . ?
C6 S1 Co1 98.58(17) . . ?
C7 S2 C8 105.5(2) . . ?
C7 S2 Co1 103.84(19) . . ?
C8 S2 Co1 105.41(15) . . ?
O2 Cl2 O1 107.3(6) . . ?
O2 Cl2 O3 113.1(4) . . ?
O1 Cl2 O3 106.4(6) . . ?
O2 Cl2 O4 110.5(3) . . ?
O1 Cl2 O4 109.3(4) . . ?
O3 Cl2 O4 110.2(3) . . ?
C10 N3 Co1 119.3(2) . . ?
C9 C11 C8 107.6(3) . . ?
C9 C11 C12 109.6(4) . . ?
C8 C11 C12 108.3(4) . . ?
C9 C11 C10 111.2(3) . . ?
C8 C11 C10 112.2(3) . . ?
C12 C11 C10 107.8(3) . . ?
C9 N1 C4 115.8(3) . . ?
C9 N1 Co1 121.6(3) . . ?
C4 N1 Co1 122.6(2) . . ?
C3 N2 Co1 120.6(2) . . ?
C4 C2 C3 109.7(3) . . ?
C4 C2 C5 111.3(3) . . ?
C3 C2 C5 112.1(3) . . ?
C4 C2 C1 108.5(4) . . ?
C3 C2 C1 107.6(4) . . ?
C5 C2 C1 107.4(4) . . ?
N2 C3 C2 114.1(3) . . ?
N1 C4 C2 116.5(3) . . ?
N3 C10 C11 114.1(3) . . ?
C11 C8 S2 111.9(3) . . ?
C7 C6 S1 107.4(3) . . ?
N1 C9 C11 121.6(3) . . ?
C2 C5 S1 115.7(3) . . ?
C6 C7 S2 113.2(3) . . ?

loop_
_geom_bond_atom_site_label_1
_geom_bond_atom_site_label_2
_geom_bond_distance
_geom_bond_site_symmetry_2
_geom_bond_publ_flag
Co1 N1 1.919(3) . ?
Co1 N2 1.974(3) . ?
Co1 N3 1.975(3) . ?
Co1 S1 2.2244(12) . ?
Co1 S2 2.2345(12) . ?
Co1 Cl1 2.2658(12) . ?
Cl3 O7 1.409(4) . ?
Cl3 O6 1.409(4) . ?
Cl3 O5 1.420(3) . ?
Cl3 O8 1.426(3) . ?
S1 C5 1.804(5) . ?
S1 C6 1.848(5) . ?
S2 C7 1.792(5) . ?
S2 C8 1.800(4) . ?
Cl2 O2 1.349(5) . ?
Cl2 O1 1.372(7) . ?
Cl2 O3 1.381(5) . ?
Cl2 O4 1.425(4) . ?
N3 C10 1.486(5) . ?
C11 C9 1.504(6) . ?
C11 C8 1.532(6) . ?
C11 C12 1.537(5) . ?
C11 C10 1.541(6) . ?
N1 C9 1.310(5) . ?
N1 C4 1.439(5) . ?
C1 C2 1.537(6) . ?
N2 C3 1.480(5) . ?
C2 C4 1.505(5) . ?
C2 C3 1.531(6) . ?
C2 C5 1.534(6) . ?
C6 C7 1.473(7) . ?

loop_
_geom_torsion_atom_site_label_1
_geom_torsion_atom_site_label_2
_geom_torsion_atom_site_label_3
_geom_torsion_atom_site_label_4
_geom_torsion
_geom_torsion_site_symmetry_1
_geom_torsion_site_symmetry_2
_geom_torsion_site_symmetry_3
_geom_torsion_site_symmetry_4
_geom_torsion_publ_flag
N1 Co1 S1 C5 45.53(18) . . . . ?
N2 Co1 S1 C5 -45.07(19) . . . . ?
N3 Co1 S1 C5 153(2) . . . . ?
S2 Co1 S1 C5 139.93(16) . . . . ?
Cl1 Co1 S1 C5 -133.31(16) . . . . ?
N1 Co1 S1 C6 -62.1(2) . . . . ?
N2 Co1 S1 C6 -152.73(19) . . . . ?
N3 Co1 S1 C6 45(2) . . . . ?
S2 Co1 S1 C6 32.28(17) . . . . ?
Cl1 Co1 S1 C6 119.04(17) . . . . ?
N1 Co1 S2 C7 82.6(2) . . . . ?
N2 Co1 S2 C7 -72.1(11) . . . . ?
N3 Co1 S2 C7 170.7(2) . . . . ?
S1 Co1 S2 C7 -10.0(2) . . . . ?
Cl1 Co1 S2 C7 -99.2(2) . . . . ?
N1 Co1 S2 C8 -28.18(19) . . . . ?
N2 Co1 S2 C8 177.1(10) . . . . ?
N3 Co1 S2 C8 59.91(19) . . . . ?
S1 Co1 S2 C8 -120.70(17) . . . . ?
Cl1 Co1 S2 C8 150.00(17) . . . . ?
N1 Co1 N3 C10 51.1(3) . . . . ?
N2 Co1 N3 C10 141.7(3) . . . . ?
S1 Co1 N3 C10 -56(2) . . . . ?
S2 Co1 N3 C10 -43.4(3) . . . . ?
Cl1 Co1 N3 C10 -130.1(3) . . . . ?
N2 Co1 N1 C9 -134.0(3) . . . . ?
N3 Co1 N1 C9 -39.9(3) . . . . ?
S1 Co1 N1 C9 137.5(3) . . . . ?
S2 Co1 N1 C9 48.4(3) . . . . ?
Cl1 Co1 N1 C9 -75(3) . . . . ?
N2 Co1 N1 C4 44.3(3) . . . . ?
N3 Co1 N1 C4 138.4(3) . . . . ?
S1 Co1 N1 C4 -44.2(3) . . . . ?
S2 Co1 N1 C4 -133.3(3) . . . . ?
Cl1 Co1 N1 C4 103(3) . . . . ?
N1 Co1 N2 C3 -29.3(3) . . . . ?
N3 Co1 N2 C3 -117.6(3) . . . . ?
S1 Co1 N2 C3 63.3(3) . . . . ?
S2 Co1 N2 C3 125.5(10) . . . . ?
Cl1 Co1 N2 C3 152.6(3) . . . . ?
Co1 N2 C3 C2 -18.3(4) . . . . ?
C4 C2 C3 N2 67.1(4) . . . . ?
C5 C2 C3 N2 -57.2(5) . . . . ?
C1 C2 C3 N2 -175.1(4) . . . . ?
C9 N1 C4 C2 169.9(3) . . . . ?
Co1 N1 C4 C2 -8.5(5) . . . . ?
C3 C2 C4 N1 -53.3(5) . . . . ?
C5 C2 C4 N1 71.4(4) . . . . ?
C1 C2 C4 N1 -170.6(4) . . . . ?
Co1 N3 C10 C11 -16.4(5) . . . . ?
C9 C11 C10 N3 -42.0(5) . . . . ?
C8 C11 C10 N3 78.7(5) . . . . ?
C12 C11 C10 N3 -162.2(4) . . . . ?
C9 C11 C8 S2 74.4(4) . . . . ?
C12 C11 C8 S2 -167.2(3) . . . . ?
C10 C11 C8 S2 -48.4(4) . . . . ?
C7 S2 C8 C11 -131.9(3) . . . . ?
Co1 S2 C8 C11 -22.4(4) . . . . ?
C5 S1 C6 C7 -163.5(3) . . . . ?
Co1 S1 C6 C7 -54.9(4) . . . . ?
C4 N1 C9 C11 174.1(3) . . . . ?
Co1 N1 C9 C11 -7.6(5) . . . . ?
C8 C11 C9 N1 -64.2(4) . . . . ?
C12 C11 C9 N1 178.2(4) . . . . ?
C10 C11 C9 N1 59.1(5) . . . . ?
C4 C2 C5 S1 -57.4(4) . . . . ?
C3 C2 C5 S1 65.9(4) . . . . ?
C1 C2 C5 S1 -176.1(3) . . . . ?
C6 S1 C5 C2 98.7(4) . . . . ?
Co1 S1 C5 C2 -4.7(4) . . . . ?
S1 C6 C7 S2 52.5(5) . . . . ?
C8 S2 C7 C6 87.4(4) . . . . ?
Co1 S2 C7 C6 -23.2(4) . . . . ?
